data_1560815
loop_
_publ_author_name
'MARFO-OWUSU, Emmanuel'
'THOMPSON, Amber L.'

_publ_section_title
;
 The Crystal Structure of a Benzyltriethylammonium Bromide Complex with
 &lt;i&gt;rac&lt;/i&gt;-1,1&#x2032;-Binaphthalene-2,2&#x2032;-diol: The
 Inclusion of an Arylammonium Salt by an Assembly of Binaphthol Groups
;
_journal_issue 0
_journal_name_full 'X-ray Structure Analysis Online'
_journal_page_first 7
_journal_page_last 8
_journal_paper_doi 10.2116/xraystruct.37.7
_journal_volume 37
_journal_year 2021
_chemical_formula_moiety 'C33 H36 Br1 N1 O2'
_chemical_formula_sum 'C33 H36 Br N O2'
_chemical_formula_weight 558.56
_space_group_IT_number 14
_space_group_name_Hall '-P 2yn'
_space_group_name_H-M_alt 'P 1 21/n 1'
_symmetry_cell_setting monoclinic
_symmetry_space_group_name_Hall '-P 2yn'
_symmetry_space_group_name_H-M 'P 1 21/n 1'
_atom_sites_solution_hydrogens difmap
_atom_sites_solution_primary other
_audit_creation_date 2016-07-14
_audit_creation_method CRYSTALS_ver_14.43
_cell_angle_alpha 90
_cell_angle_beta 98.2242(3)
_cell_angle_gamma 90
_cell_formula_units_Z 4
_cell_length_a 10.81090(10)
_cell_length_b 10.30810(10)
_cell_length_c 25.2697(3)
_cell_measurement_reflns_used 6656
_cell_measurement_temperature 0
_cell_measurement_theta_max 27
_cell_measurement_theta_min 5
_cell_volume 2787.09(5)
_computing_cell_refinement 'DENZO/SCALEPACK (Otwinowski & Minor, 1997)'
_computing_data_collection 'COLLECT (Nonius, 2001).'
_computing_data_reduction 'DENZO/SCALEPACK (Otwinowski & Minor, 1997)'
_computing_molecular_graphics 'CAMERON (Watkin et al., 1996)'
_computing_publication_material 'CRYSTALS (Betteridge et al., 2003)'
_computing_structure_refinement 'CRYSTALS (Betteridge et al., 2003)'
_computing_structure_solution 'Superflip (Palatinus & Chapuis, 2007)'
_diffrn_ambient_temperature 150
_diffrn_measured_fraction_theta_full 0.993
_diffrn_measured_fraction_theta_max 0.992
_diffrn_measurement_device Area
_diffrn_measurement_device_type 'Nonius KappaCCD'
_diffrn_measurement_method \w
_diffrn_radiation_monochromator graphite
_diffrn_radiation_type 'Mo K\a'
_diffrn_radiation_wavelength 0.71073
_diffrn_reflns_av_R_equivalents 0.016
_diffrn_reflns_limit_h_max 14
_diffrn_reflns_limit_h_min -13
_diffrn_reflns_limit_k_max 13
_diffrn_reflns_limit_k_min -13
_diffrn_reflns_limit_l_max 32
_diffrn_reflns_limit_l_min -32
_diffrn_reflns_number 12248
_diffrn_reflns_theta_full 26.931
_diffrn_reflns_theta_max 27.481
_diffrn_reflns_theta_min 5.126
_diffrn_standards_number 0
_exptl_absorpt_coefficient_mu 1.505
_exptl_absorpt_correction_T_max 1.00
_exptl_absorpt_correction_T_min 0.57
_exptl_absorpt_correction_type multi-scan
_exptl_absorpt_process_details 'DENZO/SCALEPACK (Otwinowski & Minor, 1997)'
_exptl_crystal_colour colorlss
_exptl_crystal_density_diffrn 1.331
_exptl_crystal_density_method 'not measured'
_exptl_crystal_description rodlike
_exptl_crystal_F_000 1168
_exptl_crystal_size_max 0.42
_exptl_crystal_size_mid 0.36
_exptl_crystal_size_min 0.25
_refine_diff_density_max 0.44
_refine_diff_density_min -0.39
_refine_ls_extinction_coef 56(16)
_refine_ls_extinction_method 'Larson (1970), Equation 22'
_refine_ls_goodness_of_fit_ref 0.9840
_refine_ls_hydrogen_treatment constr
_refine_ls_matrix_type full
_refine_ls_number_parameters 335
_refine_ls_number_reflns 6333
_refine_ls_number_restraints 0
_refine_ls_R_factor_all 0.0326
_refine_ls_R_factor_gt 0.0283
_refine_ls_shift/su_max 0.0017436
_refine_ls_shift/su_mean 0.0000518
_refine_ls_structure_factor_coef Fsqd
_refine_ls_weighting_details
;
 Method= Modified Sheldrick 
 w=1/[\s^2^(F^2^) + ( 0.02P)^2^ + 2.11P] 
 ,where P=(max(Fo^2^,0) + 2Fc^2^)/3 
;
_refine_ls_weighting_scheme calc
_refine_ls_wR_factor_all 0.0656
_refine_ls_wR_factor_gt 0.0634
_refine_ls_wR_factor_ref 0.0656
_reflns_limit_h_max 13
_reflns_limit_h_min -14
_reflns_limit_k_max 13
_reflns_limit_k_min 0
_reflns_limit_l_max 32
_reflns_limit_l_min 0
_reflns_number_gt 5729
_reflns_number_total 6333
_reflns_threshold_expression I>2.0\s(I)
_oxford_diffrn_Wilson_B_factor 0.00
_oxford_diffrn_Wilson_scale 0.00
_oxford_refine_ls_r_factor_ref 0.0326
_oxford_refine_ls_scale 0.4706(5)
_oxford_reflns_number_all 6333
_oxford_reflns_threshold_expression_ref I>-3.0\s(I)
_oxford_structure_analysis_title BTEAB/BNP
_cod_data_source_file 37_7_1.txt
_cod_data_source_block BTEAB/BNP
_cod_depositor_comments
;
The following automatic conversions were performed:

data item '_atom_sites_solution_primary' value 'Other' was changed to
'other' in accordance with the
/home/data/users/saulius/crontab/automatic-downloads/current/J-STAGE/lib/dictionaries/cif_core.dic
dictionary named 'cif_core.dic' version 2.4.2 last updated on
2011-04-26.

Automatic conversion script
Id: cif_fix_values 7556 2019-12-06 15:28:31Z antanas 
;
_cod_original_sg_symbol_H-M 'P 21/n '
_cod_original_formula_sum 'C33 H36 Br1 N1 O2'
_cod_database_code 1560815

loop_
_symmetry_equiv_pos_as_xyz
x,y,z
-x,-y,-z
x+1/2,-y+1/2,z+1/2
-x+1/2,y+1/2,-z+1/2

loop_
_atom_site_label
_atom_site_type_symbol
_atom_site_fract_x
_atom_site_fract_y
_atom_site_fract_z
_atom_site_U_iso_or_equiv
_atom_site_occupancy
_atom_site_adp_type
_atom_site_refinement_flags_posn
_atom_site_refinement_flags_adp
_atom_site_refinement_flags_occupancy
_atom_site_disorder_assembly
_atom_site_disorder_group
_atom_site_attached_hydrogens
Br1 Br 0.253083(13) 0.234050(14) 0.481587(6) 0.0229 1.0000 Uani . . . . . .
O3 O 0.12652(11) 0.18864(11) 0.58878(5) 0.0312 1.0000 Uani . . . . . .
C4 C 0.03518(14) 0.27039(14) 0.60043(6) 0.0213 1.0000 Uani . . . . . .
C5 C 0.01752(14) 0.39332(15) 0.57551(6) 0.0250 1.0000 Uani . . . . . .
C6 C -0.07322(14) 0.47539(15) 0.58811(6) 0.0251 1.0000 Uani . . . . . .
C7 C -0.15167(14) 0.43851(15) 0.62597(6) 0.0232 1.0000 Uani . . . . . .
C8 C -0.24862(15) 0.52089(17) 0.63899(7) 0.0299 1.0000 Uani . . . . . .
C9 C -0.32549(16) 0.48156(18) 0.67432(7) 0.0342 1.0000 Uani . . . . . .
C10 C -0.30969(16) 0.35826(18) 0.69825(7) 0.0327 1.0000 Uani . . . . . .
C11 C -0.21638(15) 0.27675(16) 0.68718(6) 0.0261 1.0000 Uani . . . . . .
C12 C -0.13460(13) 0.31414(15) 0.65065(6) 0.0206 1.0000 Uani . . . . . .
C13 C -0.03843(13) 0.22992(14) 0.63763(6) 0.0194 1.0000 Uani . . . . . .
C14 C -0.01846(13) 0.09821(14) 0.66229(6) 0.0203 1.0000 Uani . . . . . .
C15 C -0.07161(14) -0.00931(15) 0.63586(6) 0.0222 1.0000 Uani . . . . . .
O16 O -0.14618(10) 0.00952(11) 0.58822(4) 0.0280 1.0000 Uani . . . . . .
C17 C -0.04990(15) -0.13590(15) 0.65701(6) 0.0254 1.0000 Uani . . . . . .
C18 C 0.02523(15) -0.15343(16) 0.70457(6) 0.0270 1.0000 Uani . . . . . .
C19 C 0.08097(14) -0.04634(16) 0.73408(6) 0.0245 1.0000 Uani . . . . . .
C20 C 0.05810(13) 0.08094(15) 0.71274(6) 0.0212 1.0000 Uani . . . . . .
C21 C 0.11322(14) 0.18749(16) 0.74283(6) 0.0254 1.0000 Uani . . . . . .
C22 C 0.18807(16) 0.16873(18) 0.79073(6) 0.0315 1.0000 Uani . . . . . .
C23 C 0.21200(17) 0.04272(19) 0.81123(7) 0.0352 1.0000 Uani . . . . . .
C24 C 0.15905(16) -0.06229(18) 0.78390(6) 0.0311 1.0000 Uani . . . . . .
N25 N 0.32919(11) -0.22008(12) 0.53741(5) 0.0201 1.0000 Uani . . . . . .
C26 C 0.20550(14) -0.22591(16) 0.55949(6) 0.0266 1.0000 Uani . . . . . .
C27 C 0.10737(15) -0.12943(19) 0.53590(7) 0.0346 1.0000 Uani . . . . . .
C28 C 0.30251(15) -0.23841(16) 0.47702(6) 0.0250 1.0000 Uani . . . . . .
C29 C 0.41606(16) -0.24226(18) 0.44850(7) 0.0307 1.0000 Uani . . . . . .
C30 C 0.41492(15) -0.32491(15) 0.56407(6) 0.0252 1.0000 Uani . . . . . .
C31 C 0.37447(19) -0.46289(17) 0.55000(8) 0.0382 1.0000 Uani . . . . . .
C32 C 0.39350(15) -0.08851(15) 0.54935(6) 0.0241 1.0000 Uani . . . . . .
C33 C 0.43572(14) -0.06014(14) 0.60768(6) 0.0230 1.0000 Uani . . . . . .
C34 C 0.35717(15) -0.00229(15) 0.63977(7) 0.0279 1.0000 Uani . . . . . .
C35 C 0.40096(17) 0.02649(17) 0.69297(7) 0.0319 1.0000 Uani . . . . . .
C36 C 0.52338(17) -0.00100(17) 0.71432(7) 0.0326 1.0000 Uani . . . . . .
C37 C 0.60256(16) -0.05607(19) 0.68233(7) 0.0347 1.0000 Uani . . . . . .
C38 C 0.55931(15) -0.08556(17) 0.62938(7) 0.0295 1.0000 Uani . . . . . .
H51 H 0.0697 0.4183 0.5491 0.0323 1.0000 Uiso R . . . . .
H61 H -0.0838 0.5598 0.5713 0.0309 1.0000 Uiso R . . . . .
H81 H -0.2591 0.6061 0.6217 0.0362 1.0000 Uiso R . . . . .
H91 H -0.3922 0.5384 0.6824 0.0410 1.0000 Uiso R . . . . .
H101 H -0.3638 0.3306 0.7232 0.0396 1.0000 Uiso R . . . . .
H111 H -0.2069 0.1918 0.7036 0.0322 1.0000 Uiso R . . . . .
H171 H -0.0896 -0.2083 0.6372 0.0312 1.0000 Uiso R . . . . .
H181 H 0.0403 -0.2389 0.7192 0.0329 1.0000 Uiso R . . . . .
H211 H 0.0972 0.2743 0.7301 0.0312 1.0000 Uiso R . . . . .
H221 H 0.2239 0.2428 0.8108 0.0386 1.0000 Uiso R . . . . .
H231 H 0.2661 0.0314 0.8451 0.0418 1.0000 Uiso R . . . . .
H241 H 0.1741 -0.1484 0.7973 0.0368 1.0000 Uiso R . . . . .
H261 H 0.2272 -0.2121 0.5989 0.0329 1.0000 Uiso R . . . . .
H262 H 0.1746 -0.3159 0.5521 0.0345 1.0000 Uiso R . . . . .
H271 H 0.0340 -0.1421 0.5529 0.0540 1.0000 Uiso R . . . . .
H272 H 0.1353 -0.0407 0.5408 0.0539 1.0000 Uiso R . . . . .
H273 H 0.0848 -0.1440 0.4977 0.0525 1.0000 Uiso R . . . . .
H281 H 0.2569 -0.3216 0.4729 0.0316 1.0000 Uiso R . . . . .
H282 H 0.2496 -0.1647 0.4636 0.0319 1.0000 Uiso R . . . . .
H291 H 0.3911 -0.2715 0.4114 0.0474 1.0000 Uiso R . . . . .
H292 H 0.4785 -0.3017 0.4689 0.0484 1.0000 Uiso R . . . . .
H293 H 0.4515 -0.1559 0.4486 0.0498 1.0000 Uiso R . . . . .
H301 H 0.4176 -0.3118 0.6033 0.0304 1.0000 Uiso R . . . . .
H302 H 0.4978 -0.3088 0.5533 0.0315 1.0000 Uiso R . . . . .
H311 H 0.4323 -0.5199 0.5731 0.0595 1.0000 Uiso R . . . . .
H313 H 0.2905 -0.4767 0.5590 0.0598 1.0000 Uiso R . . . . .
H312 H 0.3760 -0.4814 0.5114 0.0585 1.0000 Uiso R . . . . .
H321 H 0.4670 -0.0929 0.5295 0.0293 1.0000 Uiso R . . . . .
H322 H 0.3342 -0.0212 0.5321 0.0295 1.0000 Uiso R . . . . .
H341 H 0.2718 0.0192 0.6249 0.0334 1.0000 Uiso R . . . . .
H351 H 0.3460 0.0662 0.7157 0.0378 1.0000 Uiso R . . . . .
H361 H 0.5529 0.0189 0.7516 0.0402 1.0000 Uiso R . . . . .
H371 H 0.6887 -0.0751 0.6965 0.0417 1.0000 Uiso R . . . . .
H381 H 0.6145 -0.1239 0.6072 0.0365 1.0000 Uiso R . . . . .
H31 H 0.1616 0.2152 0.5646 0.0489 1.0000 Uiso R . . . . .
H161 H -0.1723 -0.0648 0.5743 0.0439 1.0000 Uiso R . . . . .

loop_
_atom_site_aniso_label
_atom_site_aniso_U_11
_atom_site_aniso_U_22
_atom_site_aniso_U_33
_atom_site_aniso_U_23
_atom_site_aniso_U_13
_atom_site_aniso_U_12
Br1 0.02232(9) 0.02349(9) 0.02309(9) -0.00122(6) 0.00355(6) -0.00124(6)
O3 0.0309(6) 0.0306(6) 0.0357(6) 0.0096(5) 0.0169(5) 0.0108(5)
C4 0.0193(7) 0.0229(7) 0.0219(7) -0.0004(6) 0.0032(6) 0.0014(6)
C5 0.0234(7) 0.0250(8) 0.0269(8) 0.0045(6) 0.0043(6) -0.0020(6)
C6 0.0268(8) 0.0205(7) 0.0270(8) 0.0030(6) 0.0006(6) 0.0000(6)
C7 0.0232(7) 0.0228(7) 0.0226(7) -0.0027(6) -0.0004(6) 0.0011(6)
C8 0.0308(8) 0.0274(8) 0.0307(8) -0.0023(7) 0.0016(7) 0.0061(7)
C9 0.0296(9) 0.0384(10) 0.0348(9) -0.0057(7) 0.0051(7) 0.0108(7)
C10 0.0285(8) 0.0434(10) 0.0276(8) -0.0015(7) 0.0091(7) 0.0033(7)
C11 0.0262(8) 0.0292(8) 0.0233(7) -0.0004(6) 0.0050(6) 0.0011(6)
C12 0.0206(7) 0.0224(7) 0.0182(7) -0.0026(6) 0.0006(5) -0.0006(6)
C13 0.0199(7) 0.0201(7) 0.0175(7) -0.0016(5) 0.0007(5) -0.0013(5)
C14 0.0205(7) 0.0208(7) 0.0204(7) 0.0016(6) 0.0058(5) 0.0009(6)
C15 0.0203(7) 0.0244(8) 0.0224(7) 0.0004(6) 0.0044(6) 0.0007(6)
O16 0.0312(6) 0.0237(6) 0.0267(6) -0.0024(4) -0.0046(5) -0.0017(5)
C17 0.0275(8) 0.0211(7) 0.0285(8) -0.0012(6) 0.0073(6) -0.0023(6)
C18 0.0299(8) 0.0226(8) 0.0302(8) 0.0054(6) 0.0103(7) 0.0031(6)
C19 0.0243(7) 0.0284(8) 0.0221(7) 0.0042(6) 0.0076(6) 0.0041(6)
C20 0.0203(7) 0.0243(7) 0.0202(7) 0.0001(6) 0.0069(6) 0.0007(6)
C21 0.0268(8) 0.0278(8) 0.0221(7) -0.0019(6) 0.0055(6) -0.0001(6)
C22 0.0324(9) 0.0393(10) 0.0223(8) -0.0064(7) 0.0022(6) 0.0002(7)
C23 0.0353(9) 0.0496(11) 0.0197(8) 0.0016(7) 0.0003(7) 0.0079(8)
C24 0.0338(9) 0.0353(9) 0.0248(8) 0.0069(7) 0.0064(7) 0.0086(7)
N25 0.0190(6) 0.0219(6) 0.0188(6) 0.0002(5) 0.0011(5) 0.0006(5)
C26 0.0215(7) 0.0343(9) 0.0248(8) -0.0009(6) 0.0061(6) -0.0010(6)
C27 0.0233(8) 0.0487(11) 0.0320(9) -0.0056(8) 0.0043(7) 0.0073(7)
C28 0.0217(7) 0.0348(9) 0.0175(7) -0.0021(6) -0.0006(6) 0.0012(6)
C29 0.0255(8) 0.0439(10) 0.0227(8) -0.0059(7) 0.0034(6) 0.0019(7)
C30 0.0268(8) 0.0206(8) 0.0271(8) 0.0024(6) -0.0002(6) 0.0039(6)
C31 0.0478(11) 0.0229(9) 0.0441(10) -0.0029(8) 0.0069(8) 0.0024(8)
C32 0.0294(8) 0.0206(7) 0.0220(7) 0.0017(6) 0.0024(6) -0.0021(6)
C33 0.0276(8) 0.0187(7) 0.0228(7) -0.0008(6) 0.0038(6) -0.0027(6)
C34 0.0288(8) 0.0229(8) 0.0312(8) -0.0031(6) 0.0019(7) 0.0044(6)
C35 0.0371(9) 0.0303(9) 0.0293(8) -0.0080(7) 0.0083(7) 0.0002(7)
C36 0.0391(9) 0.0349(9) 0.0230(8) -0.0055(7) 0.0019(7) -0.0057(7)
C37 0.0266(8) 0.0434(10) 0.0326(9) -0.0063(8) -0.0013(7) -0.0018(7)
C38 0.0244(8) 0.0360(9) 0.0286(8) -0.0065(7) 0.0052(6) -0.0023(7)

loop_
_atom_type_symbol
_atom_type_scat_dispersion_real
_atom_type_scat_dispersion_imag
_atom_type_scat_Cromer_Mann_a1
_atom_type_scat_Cromer_Mann_b1
_atom_type_scat_Cromer_Mann_a2
_atom_type_scat_Cromer_Mann_b2
_atom_type_scat_Cromer_Mann_a3
_atom_type_scat_Cromer_Mann_b3
_atom_type_scat_Cromer_Mann_a4
_atom_type_scat_Cromer_Mann_b4
_atom_type_scat_Cromer_Mann_c
_atom_type_scat_source
C 0.0033 0.0016 2.3100 20.8439 1.0200 10.2075 1.5886 0.5687 0.8650 51.6512 0.2156 'International Tables Vol C 4.2.6.8 and 6.1.1.4'
H 0.0000 0.0000 0.4930 10.5109 0.3229 26.1257 0.1402 3.1424 0.0408 57.7998 0.0030 'International Tables Vol C 4.2.6.8 and 6.1.1.4'
O 0.0106 0.0060 3.0485 13.2771 2.2868 5.7011 1.5463 0.3239 0.8670 32.9089 0.2508 'International Tables Vol C 4.2.6.8 and 6.1.1.4'
Br -0.2901 2.4595 17.1789 2.1723 5.2358 16.5796 5.6377 0.2609 3.9851 41.4328 2.9557 'International Tables Vol C 4.2.6.8 and 6.1.1.4'
N 0.0061 0.0033 12.2126 0.0057 3.1322 9.8933 2.0125 28.9975 1.1663 0.5826 -11.5290 'International Tables Vol C 4.2.6.8 and 6.1.1.4'

loop_
_geom_angle_atom_site_label_1
_geom_angle_site_symmetry_1
_geom_angle_atom_site_label_2
_geom_angle_site_symmetry_2
_geom_angle_atom_site_label_3
_geom_angle_site_symmetry_3
_geom_angle
_geom_angle_publ_flag
C4 . O3 . H31 . 112.7 no
O3 . C4 . C5 . 120.89(13) yes
O3 . C4 . C13 . 117.83(13) yes
C5 . C4 . C13 . 121.28(14) yes
C4 . C5 . C6 . 120.40(14) yes
C4 . C5 . H51 . 119.3 no
C6 . C5 . H51 . 120.3 no
C5 . C6 . C7 . 120.63(14) yes
C5 . C6 . H61 . 119.9 no
C7 . C6 . H61 . 119.5 no
C6 . C7 . C8 . 121.81(15) yes
C6 . C7 . C12 . 118.93(14) yes
C8 . C7 . C12 . 119.25(14) yes
C7 . C8 . C9 . 120.74(16) yes
C7 . C8 . H81 . 118.2 no
C9 . C8 . H81 . 121.0 no
C8 . C9 . C10 . 120.08(16) yes
C8 . C9 . H91 . 119.8 no
C10 . C9 . H91 . 120.1 no
C9 . C10 . C11 . 120.86(16) yes
C9 . C10 . H101 . 120.1 no
C11 . C10 . H101 . 119.1 no
C10 . C11 . C12 . 120.72(15) yes
C10 . C11 . H111 . 120.2 no
C12 . C11 . H111 . 119.1 no
C7 . C12 . C11 . 118.35(14) yes
C7 . C12 . C13 . 119.89(13) yes
C11 . C12 . C13 . 121.75(14) yes
C12 . C13 . C4 . 118.87(13) yes
C12 . C13 . C14 . 121.45(13) yes
C4 . C13 . C14 . 119.67(13) yes
C13 . C14 . C15 . 120.19(13) yes
C13 . C14 . C20 . 121.03(13) yes
C15 . C14 . C20 . 118.76(13) yes
C14 . C15 . O16 . 117.83(13) yes
C14 . C15 . C17 . 121.55(14) yes
O16 . C15 . C17 . 120.62(14) yes
C15 . O16 . H161 . 110.3 no
C15 . C17 . C18 . 120.03(15) yes
C15 . C17 . H171 . 118.7 no
C18 . C17 . H171 . 121.3 no
C17 . C18 . C19 . 121.03(14) yes
C17 . C18 . H181 . 120.5 no
C19 . C18 . H181 . 118.4 no
C18 . C19 . C20 . 118.67(14) yes
C18 . C19 . C24 . 121.99(15) yes
C20 . C19 . C24 . 119.34(15) yes
C14 . C20 . C19 . 119.93(14) yes
C14 . C20 . C21 . 121.85(14) yes
C19 . C20 . C21 . 118.22(14) yes
C20 . C21 . C22 . 120.95(15) yes
C20 . C21 . H211 . 120.1 no
C22 . C21 . H211 . 118.9 no
C21 . C22 . C23 . 120.61(16) yes
C21 . C22 . H221 . 119.5 no
C23 . C22 . H221 . 119.8 no
C22 . C23 . C24 . 120.24(15) yes
C22 . C23 . H231 . 119.4 no
C24 . C23 . H231 . 120.4 no
C19 . C24 . C23 . 120.61(16) yes
C19 . C24 . H241 . 118.0 no
C23 . C24 . H241 . 121.4 no
C26 . N25 . C28 . 108.18(11) yes
C26 . N25 . C30 . 108.78(12) yes
C28 . N25 . C30 . 111.88(12) yes
C26 . N25 . C32 . 111.10(12) yes
C28 . N25 . C32 . 108.79(11) yes
C30 . N25 . C32 . 108.14(11) yes
N25 . C26 . C27 . 115.65(13) yes
N25 . C26 . H261 . 105.5 no
C27 . C26 . H261 . 110.5 no
N25 . C26 . H262 . 104.9 no
C27 . C26 . H262 . 110.0 no
H261 . C26 . H262 . 110.1 no
C26 . C27 . H271 . 108.1 no
C26 . C27 . H272 . 112.6 no
H271 . C27 . H272 . 109.5 no
C26 . C27 . H273 . 110.6 no
H271 . C27 . H273 . 108.4 no
H272 . C27 . H273 . 107.6 no
N25 . C28 . C29 . 115.52(13) yes
N25 . C28 . H281 . 103.6 no
C29 . C28 . H281 . 110.7 no
N25 . C28 . H282 . 105.5 no
C29 . C28 . H282 . 109.2 no
H281 . C28 . H282 . 112.2 no
C28 . C29 . H291 . 109.4 no
C28 . C29 . H292 . 107.8 no
H291 . C29 . H292 . 112.0 no
C28 . C29 . H293 . 108.8 no
H291 . C29 . H293 . 109.8 no
H292 . C29 . H293 . 108.9 no
N25 . C30 . C31 . 115.27(13) yes
N25 . C30 . H301 . 105.9 no
C31 . C30 . H301 . 109.1 no
N25 . C30 . H302 . 106.2 no
C31 . C30 . H302 . 109.7 no
H301 . C30 . H302 . 110.7 no
C30 . C31 . H311 . 106.5 no
C30 . C31 . H313 . 109.2 no
H311 . C31 . H313 . 107.8 no
C30 . C31 . H312 . 111.4 no
H311 . C31 . H312 . 111.6 no
H313 . C31 . H312 . 110.3 no
N25 . C32 . C33 . 115.40(12) yes
N25 . C32 . H321 . 103.4 no
C33 . C32 . H321 . 110.3 no
N25 . C32 . H322 . 106.4 no
C33 . C32 . H322 . 112.1 no
H321 . C32 . H322 . 108.6 no
C32 . C33 . C34 . 121.92(14) yes
C32 . C33 . C38 . 119.13(14) yes
C34 . C33 . C38 . 118.84(14) yes
C33 . C34 . C35 . 120.21(15) yes
C33 . C34 . H341 . 119.8 no
C35 . C34 . H341 . 119.9 no
C34 . C35 . C36 . 120.43(16) yes
C34 . C35 . H351 . 120.5 no
C36 . C35 . H351 . 119.1 no
C35 . C36 . C37 . 119.60(15) yes
C35 . C36 . H361 . 119.8 no
C37 . C36 . H361 . 120.6 no
C36 . C37 . C38 . 120.23(16) yes
C36 . C37 . H371 . 120.7 no
C38 . C37 . H371 . 119.0 no
C33 . C38 . C37 . 120.67(15) yes
C33 . C38 . H381 . 119.2 no
C37 . C38 . H381 . 120.1 no

loop_
_geom_bond_atom_site_label_1
_geom_bond_site_symmetry_1
_geom_bond_atom_site_label_2
_geom_bond_site_symmetry_2
_geom_bond_distance
_geom_bond_publ_flag
O3 . C4 . 1.3620(18) yes
O3 . H31 . 0.811 no
C4 . C5 . 1.416(2) yes
C4 . C13 . 1.380(2) yes
C5 . C6 . 1.367(2) yes
C5 . H51 . 0.969 no
C6 . C7 . 1.418(2) yes
C6 . H61 . 0.968 no
C7 . C8 . 1.424(2) yes
C7 . C12 . 1.426(2) yes
C8 . C9 . 1.366(3) yes
C8 . H81 . 0.981 no
C9 . C10 . 1.407(3) yes
C9 . H91 . 0.974 no
C10 . C11 . 1.372(2) yes
C10 . H101 . 0.963 no
C11 . C12 . 1.420(2) yes
C11 . H111 . 0.968 no
C12 . C13 . 1.429(2) yes
C13 . C14 . 1.497(2) yes
C14 . C15 . 1.377(2) yes
C14 . C20 . 1.428(2) yes
C15 . O16 . 1.3634(18) yes
C15 . C17 . 1.417(2) yes
O16 . H161 . 0.873 no
C17 . C18 . 1.363(2) yes
C17 . H171 . 0.964 no
C18 . C19 . 1.417(2) yes
C18 . H181 . 0.960 no
C19 . C20 . 1.427(2) yes
C19 . C24 . 1.422(2) yes
C20 . C21 . 1.418(2) yes
C21 . C22 . 1.370(2) yes
C21 . H211 . 0.958 no
C22 . C23 . 1.409(3) yes
C22 . H221 . 0.966 no
C23 . C24 . 1.365(3) yes
C23 . H231 . 0.973 no
C24 . H241 . 0.955 no
N25 . C26 . 1.5221(19) yes
N25 . C28 . 1.5238(19) yes
N25 . C30 . 1.5172(19) yes
N25 . C32 . 1.5342(19) yes
C26 . C27 . 1.513(2) yes
C26 . H261 . 1.001 no
C26 . H262 . 0.995 no
C27 . H271 . 0.964 no
C27 . H272 . 0.966 no
C27 . H273 . 0.974 no
C28 . C29 . 1.510(2) yes
C28 . H281 . 0.987 no
C28 . H282 . 0.982 no
C29 . H291 . 0.986 no
C29 . H292 . 0.999 no
C29 . H293 . 0.969 no
C30 . C31 . 1.515(2) yes
C30 . H301 . 0.997 no
C30 . H302 . 0.987 no
C31 . H311 . 0.986 no
C31 . H313 . 0.978 no
C31 . H312 . 0.997 no
C32 . C33 . 1.508(2) yes
C32 . H321 . 0.999 no
C32 . H322 . 1.001 no
C33 . C34 . 1.390(2) yes
C33 . C38 . 1.395(2) yes
C34 . C35 . 1.392(2) yes
C34 . H341 . 0.971 no
C35 . C36 . 1.385(2) yes
C35 . H351 . 0.974 no
C36 . C37 . 1.381(2) yes
C36 . H361 . 0.971 no
C37 . C38 . 1.386(2) yes
C37 . H371 . 0.968 no
C38 . H381 . 0.961 no

loop_
_geom_hbond_atom_site_label_D
_geom_hbond_site_symmetry_D
_geom_hbond_atom_site_label_H
_geom_hbond_site_symmetry_H
_geom_hbond_atom_site_label_A
_geom_hbond_site_symmetry_A
_geom_hbond_angle_DHA
_geom_hbond_distance_DH
_geom_hbond_distance_HA
_geom_hbond_distance_DA
_geom_hbond_publ_flag
C28 . H282 . O16 2_556 164.51(5) 0.982 2.259 3.216(2) yes
C34 . H341 . O3 . 146.53(5) 0.971 2.438 3.291(2) yes
